data_1503797
loop_
_publ_author_name
'Zhang, Zhenjun'
'Ferrence, Gregory M.'
'Lash, Timothy D.'

_publ_section_title
;
 MacDonald-type reactions using bis-acrylaldehydes: synthesis of an
 expanded sapphyrin and vinylogous hexaphyrins.
;
_journal_issue 6
_journal_name_full 'Organic letters'
_journal_page_first 1249
_journal_page_last 1252
_journal_paper_doi 10.1021/ol802945s
_journal_volume 11
_journal_year 2009
_chemical_compound_source 'synthesis as described'
_chemical_formula_moiety 'C44 H55 N5, 2 (C2 F3 O2)'
_chemical_formula_sum 'C48 H55 F6 N5 O4'
_chemical_formula_weight 879.97
_chemical_name_systematic
;
 ?
;
_space_group_IT_number 2
_symmetry_cell_setting triclinic
_symmetry_Int_Tables_number 2
_symmetry_space_group_name_Hall '-P 1'
_symmetry_space_group_name_H-M 'P -1'
_atom_sites_solution_hydrogens geom
_atom_sites_solution_primary direct
_atom_sites_solution_secondary difmap
_audit_creation_date 2008-11-09T22:41:13-00:00
_audit_creation_method 'WinGX routine CIF_UPDATE'
_cell_angle_alpha 79.539(4)
_cell_angle_beta 86.515(4)
_cell_angle_gamma 78.451(4)
_cell_formula_units_Z 2
_cell_length_a 10.599(2)
_cell_length_b 12.260(3)
_cell_length_c 18.013(4)
_cell_measurement_reflns_used 4166
_cell_measurement_temperature 100(2)
_cell_measurement_theta_max 30.542
_cell_measurement_theta_min 2.299
_cell_measurement_wavelength 0.71073
_cell_volume 2254.4(9)
_computing_cell_refinement 'Apex2 v2008.2-4'
_computing_data_collection 'Apex2 v2008.2-4 (Bruker, 2008)'
_computing_data_reduction 'Apex2 v2008.2-4'
_computing_molecular_graphics 'Ortep-3 for Windows (Farrugia, 1997)'
_computing_publication_material 'WinGX publication routines (Farrugia, 1999)'
_computing_structure_refinement 'SHELXL-97 (Sheldrick, 1997)'
_computing_structure_solution 'SIR2004 (Giacovazzo et al, 2004)'
_diffrn_ambient_temperature 100(2)
_diffrn_measured_fraction_theta_full 0.993
_diffrn_measured_fraction_theta_max 0.993
_diffrn_measurement_device_type 'Bruker AXS SMART APEX CCD diffractometer'
_diffrn_measurement_method '\w scans'
_diffrn_radiation_monochromator graphite
_diffrn_radiation_probe x-ray
_diffrn_radiation_type MoK\a
_diffrn_radiation_wavelength 0.71073
_diffrn_reflns_av_R_equivalents 0.0455
_diffrn_reflns_av_unetI/netI 0.0716
_diffrn_reflns_limit_h_max 13
_diffrn_reflns_limit_h_min -13
_diffrn_reflns_limit_k_max 15
_diffrn_reflns_limit_k_min -15
_diffrn_reflns_limit_l_max 22
_diffrn_reflns_limit_l_min -22
_diffrn_reflns_number 19975
_diffrn_reflns_theta_full 26.37
_diffrn_reflns_theta_max 26.37
_diffrn_reflns_theta_min 1.72
_diffrn_standards_number 0
_exptl_absorpt_coefficient_mu 0.1
_exptl_absorpt_correction_T_max 0.9921
_exptl_absorpt_correction_T_min 0.8340
_exptl_absorpt_correction_type multi-scan
_exptl_absorpt_process_details 'SADABS in SAINT+ (Bruker, 1997-2003)'
_exptl_crystal_colour green
_exptl_crystal_density_diffrn 1.296
_exptl_crystal_density_method 'not measured'
_exptl_crystal_description plate
_exptl_crystal_F_000 928
_exptl_crystal_size_max 0.55
_exptl_crystal_size_mid 0.3
_exptl_crystal_size_min 0.08
_refine_diff_density_max 1.01
_refine_diff_density_min -0.828
_refine_diff_density_rms 0.058
_refine_ls_extinction_method none
_refine_ls_goodness_of_fit_ref 1.019
_refine_ls_hydrogen_treatment mixed
_refine_ls_matrix_type full
_refine_ls_number_parameters 581
_refine_ls_number_reflns 9160
_refine_ls_number_restraints 12
_refine_ls_restrained_S_all 1.019
_refine_ls_R_factor_all 0.0959
_refine_ls_R_factor_gt 0.0567
_refine_ls_shift/su_max 0
_refine_ls_shift/su_mean 0
_refine_ls_structure_factor_coef Fsqd
_refine_ls_weighting_details 'calc w=1/[\s^2^(Fo^2^)+(0.0635P)^2^+1.0062P] where P=(Fo^2^+2Fc^2^)/3'
_refine_ls_weighting_scheme calc
_refine_ls_wR_factor_gt 0.1291
_refine_ls_wR_factor_ref 0.1486
_reflns_number_gt 6103
_reflns_number_total 9160
_reflns_threshold_expression I>2\s(I)
_cod_data_source_file ol802945s_si_002.cif
_cod_data_source_block 08mz420
_cod_database_code 1503797

loop_
_symmetry_equiv_pos_as_xyz
'x, y, z'
'-x, -y, -z'

loop_
_atom_site_label
_atom_site_type_symbol
_atom_site_fract_x
_atom_site_fract_y
_atom_site_fract_z
_atom_site_U_iso_or_equiv
_atom_site_adp_type
_atom_site_occupancy
_atom_site_symmetry_multiplicity
_atom_site_calc_flag
_atom_site_refinement_flags
_atom_site_disorder_assembly
_atom_site_disorder_group
N29 N 0.4939(2) 0.17709(18) 0.12696(12) 0.0208(5) Uani 1 1 d . A 1
N30 N 0.4989(2) 0.16864(18) 0.42496(12) 0.0194(5) Uani 1 1 d . A 1
N31 N 0.1674(2) 0.25431(17) 0.45715(12) 0.0185(4) Uani 1 1 d . A 1
N32 N -0.0481(2) 0.33316(17) 0.33996(11) 0.0180(5) Uani 1 1 d . A 1
N33 N -0.0180(2) 0.33151(18) 0.14426(12) 0.0197(5) Uani 1 1 d . A 1
C1 C 0.4640(2) 0.1753(2) 0.05403(14) 0.0212(6) Uani 1 1 d . . .
C2 C 0.5838(3) 0.1366(2) 0.01564(15) 0.0243(6) Uani 1 1 d . A .
C2A C 0.5958(3) 0.1221(2) -0.06557(15) 0.0271(6) Uani 1 1 d . . .
H2A1 H 0.518 0.0975 -0.0791 0.033 Uiso 1 1 calc R A .
H2A2 H 0.6712 0.0621 -0.0722 0.033 Uiso 1 1 calc R . .
C2B C 0.6113(3) 0.2313(3) -0.11878(16) 0.0368(7) Uani 1 1 d . A .
H2B1 H 0.6188 0.2181 -0.1711 0.055 Uiso 1 1 calc R . .
H2B2 H 0.6891 0.2552 -0.1062 0.055 Uiso 1 1 calc R . .
H2B3 H 0.536 0.2906 -0.1131 0.055 Uiso 1 1 calc R . .
C3 C 0.6810(2) 0.1201(2) 0.06540(15) 0.0239(6) Uani 1 1 d . . .
C3A C 0.8220(3) 0.0786(2) 0.05195(16) 0.0305(6) Uani 1 1 d . A .
H3A1 H 0.8719 0.1225 0.0759 0.037 Uiso 1 1 calc R . .
H3A2 H 0.8416 0.092 -0.003 0.037 Uiso 1 1 calc R . .
C3B C 0.8647(3) -0.0468(3) 0.0833(2) 0.0439(8) Uani 1 1 d . . .
H3B1 H 0.9572 -0.0698 0.0731 0.066 Uiso 1 1 calc R A .
H3B2 H 0.817 -0.0908 0.059 0.066 Uiso 1 1 calc R . .
H3B3 H 0.8474 -0.0603 0.1379 0.066 Uiso 1 1 calc R . .
C4 C 0.6244(2) 0.1463(2) 0.13643(14) 0.0220(6) Uani 1 1 d . A .
C5 C 0.6856(2) 0.1394(2) 0.20334(14) 0.0235(6) Uani 1 1 d . . .
H5 H 0.7771 0.123 0.2022 0.028 Uiso 1 1 calc R A .
C6 C 0.6236(2) 0.1547(2) 0.27226(14) 0.0218(6) Uani 1 1 d . A .
H6 H 0.5326 0.1785 0.2732 0.026 Uiso 1 1 calc R . .
C7 C 0.6877(2) 0.1369(2) 0.33911(14) 0.0219(6) Uani 1 1 d . . .
H7 H 0.7792 0.1226 0.3364 0.026 Uiso 1 1 calc R A .
C8 C 0.6282(2) 0.1382(2) 0.41091(14) 0.0200(5) Uani 1 1 d . A .
C9 C 0.6906(2) 0.1001(2) 0.48203(14) 0.0195(5) Uani 1 1 d . . .
C9A C 0.8324(2) 0.0570(2) 0.48904(15) 0.0229(6) Uani 1 1 d . A .
H9A1 H 0.8532 0.0321 0.5425 0.034 Uiso 1 1 calc R . .
H9A2 H 0.8787 0.1174 0.4672 0.034 Uiso 1 1 calc R . .
H9A3 H 0.8584 -0.0069 0.4621 0.034 Uiso 1 1 calc R . .
C10 C 0.5960(2) 0.1069(2) 0.53769(14) 0.0212(5) Uani 1 1 d . A .
C10A C 0.6105(3) 0.0750(2) 0.62147(14) 0.0262(6) Uani 1 1 d . . .
H10A H 0.6995 0.0334 0.632 0.031 Uiso 1 1 calc R A .
H10B H 0.5512 0.023 0.6416 0.031 Uiso 1 1 calc R . .
C10B C 0.5827(3) 0.1759(2) 0.66347(16) 0.0311(7) Uani 1 1 d . A .
H10C H 0.5944 0.1486 0.7177 0.047 Uiso 1 1 calc R . .
H10D H 0.4939 0.2163 0.6547 0.047 Uiso 1 1 calc R . .
H10E H 0.6422 0.227 0.6448 0.047 Uiso 1 1 calc R . .
C11 C 0.4736(2) 0.1514(2) 0.50143(14) 0.0196(5) Uani 1 1 d . . .
C12 C 0.3569(2) 0.1673(2) 0.54114(14) 0.0202(5) Uani 1 1 d . A .
H12 H 0.3686 0.1437 0.5939 0.024 Uiso 1 1 calc R . .
C13 C 0.2269(2) 0.2083(2) 0.52508(14) 0.0182(5) Uani 1 1 d . . .
C14 C 0.1279(2) 0.2086(2) 0.58267(14) 0.0192(5) Uani 1 1 d . A .
C14A C 0.1435(3) 0.1656(2) 0.66551(14) 0.0225(6) Uani 1 1 d . . .
H14A H 0.2277 0.1135 0.6738 0.027 Uiso 1 1 calc R A .
H14B H 0.0752 0.1222 0.6843 0.027 Uiso 1 1 calc R . .
C14B C 0.1363(4) 0.2607(3) 0.71033(17) 0.0429(8) Uani 1 1 d . A .
H14C H 0.1469 0.2288 0.7641 0.064 Uiso 1 1 calc R . .
H14D H 0.0524 0.3117 0.7032 0.064 Uiso 1 1 calc R . .
H14E H 0.2049 0.3029 0.6926 0.064 Uiso 1 1 calc R . .
C15 C 0.0114(2) 0.2567(2) 0.54867(14) 0.0186(5) Uani 1 1 d . . .
C15A C -0.1173(2) 0.2556(2) 0.58799(14) 0.0214(5) Uani 1 1 d . A .
H15A H -0.1158 0.1822 0.6208 0.032 Uiso 1 1 calc R . .
H15B H -0.184 0.268 0.5504 0.032 Uiso 1 1 calc R . .
H15C H -0.1362 0.3157 0.6185 0.032 Uiso 1 1 calc R . .
C16 C 0.0384(2) 0.28847(19) 0.47000(14) 0.0176(5) Uani 1 1 d . A .
C17 C -0.0534(2) 0.3462(2) 0.41419(13) 0.0172(5) Uani 1 1 d . . .
C18 C -0.1669(2) 0.4268(2) 0.42563(14) 0.0192(5) Uani 1 1 d . A .
C18A C -0.1999(3) 0.4866(2) 0.49182(14) 0.0233(6) Uani 1 1 d . . .
H18A H -0.2234 0.5682 0.4738 0.035 Uiso 1 1 calc R A .
H18B H -0.1252 0.4707 0.5243 0.035 Uiso 1 1 calc R . .
H18C H -0.2726 0.46 0.5206 0.035 Uiso 1 1 calc R . .
C19 C -0.2321(2) 0.4549(2) 0.35894(14) 0.0197(5) Uani 1 1 d . . .
C19A C -0.3610(2) 0.5325(2) 0.34703(15) 0.0245(6) Uani 1 1 d . A .
H19A H -0.3654 0.5732 0.2942 0.029 Uiso 1 1 calc R . .
H19B H -0.3707 0.5894 0.3806 0.029 Uiso 1 1 calc R . .
C19B C -0.4715(3) 0.4676(3) 0.3633(2) 0.0421(8) Uani 1 1 d . . .
H19C H -0.5539 0.5206 0.3549 0.063 Uiso 1 1 calc R A .
H19D H -0.4685 0.4284 0.4159 0.063 Uiso 1 1 calc R . .
H19E H -0.463 0.4121 0.3295 0.063 Uiso 1 1 calc R . .
C20 C -0.1568(2) 0.3971(2) 0.30396(14) 0.0185(5) Uani 1 1 d . A .
C21 C -0.1929(2) 0.4143(2) 0.22887(14) 0.0206(5) Uani 1 1 d . . .
H21 H -0.2798 0.4531 0.2232 0.025 Uiso 1 1 calc R A .
C22 C -0.1384(2) 0.3911(2) 0.15999(14) 0.0203(5) Uani 1 1 d . A .
C23 C -0.2000(2) 0.4341(2) 0.08869(14) 0.0210(5) Uani 1 1 d . . .
C23A C -0.3312(2) 0.5081(2) 0.07875(15) 0.0237(6) Uani 1 1 d . A .
H23A H -0.3374 0.5505 0.0264 0.028 Uiso 1 1 calc R . .
H23B H -0.3418 0.5638 0.1133 0.028 Uiso 1 1 calc R . .
C23B C -0.4406(3) 0.4421(2) 0.09437(16) 0.0297(6) Uani 1 1 d . . .
H23C H -0.5235 0.4946 0.0867 0.045 Uiso 1 1 calc R A .
H23D H -0.4368 0.4016 0.1466 0.045 Uiso 1 1 calc R . .
H23E H -0.4318 0.3876 0.0598 0.045 Uiso 1 1 calc R . .
C24 C -0.1172(2) 0.3974(2) 0.03260(14) 0.0216(6) Uani 1 1 d . A .
C24A C -0.1364(3) 0.4200(2) -0.05067(14) 0.0276(6) Uani 1 1 d . . .
H24A H -0.2177 0.4733 -0.0623 0.041 Uiso 1 1 calc R A .
H24B H -0.1391 0.349 -0.0678 0.041 Uiso 1 1 calc R . .
H24C H -0.0649 0.4524 -0.0766 0.041 Uiso 1 1 calc R . .
C25 C -0.0014(2) 0.3335(2) 0.06789(14) 0.0213(6) Uani 1 1 d . . .
C26 C 0.1123(2) 0.2893(2) 0.03107(15) 0.0223(6) Uani 1 1 d . A .
H26 H 0.1086 0.2891 -0.0215 0.027 Uiso 1 1 calc R . .
C27 C 0.2295(2) 0.2458(2) 0.06492(14) 0.0211(5) Uani 1 1 d . . .
H27 H 0.2338 0.2412 0.118 0.025 Uiso 1 1 calc R A .
C28 C 0.3420(2) 0.2084(2) 0.02481(14) 0.0212(5) Uani 1 1 d . A .
H28 H 0.3339 0.2055 -0.027 0.025 Uiso 1 1 calc R . .
H29 H 0.441(3) 0.210(2) 0.1591(15) 0.025 Uiso 1 1 d . B 1
H30 H 0.440(3) 0.201(2) 0.3907(16) 0.025 Uiso 1 1 d . C 1
H31 H 0.210(3) 0.275(2) 0.4139(16) 0.025 Uiso 1 1 d . D 1
H32 H 0.005(3) 0.288(2) 0.3202(15) 0.025 Uiso 1 1 d . E 1
H33 H 0.039(3) 0.287(2) 0.1810(15) 0.025 Uiso 1 1 d . F 1
O101 O 0.31423(16) 0.29455(15) 0.32700(10) 0.0250(4) Uani 1 1 d . . .
O102 O 0.33449(17) 0.33845(15) 0.20061(10) 0.0265(4) Uani 1 1 d . . .
C103 C 0.2943(2) 0.35624(18) 0.26347(12) 0.0119(3) Uani 1 1 d U . .
C104 C 0.2083(3) 0.4738(2) 0.26417(14) 0.0232(6) Uani 1 1 d U . .
F105 F 0.10228(14) 0.48838(13) 0.22414(8) 0.0308(4) Uani 1 1 d . . .
F106 F 0.16840(16) 0.49244(13) 0.33350(8) 0.0346(4) Uani 1 1 d . . .
F107 F 0.27073(16) 0.55699(13) 0.23347(10) 0.0383(4) Uani 1 1 d . . .
O201 O 0.10901(17) 0.18465(14) 0.26153(10) 0.0249(4) Uani 1 1 d . . .
O202 O 0.03213(19) 0.03761(16) 0.32860(11) 0.0350(5) Uani 1 1 d . . .
C203 C 0.0885(2) 0.08203(18) 0.27403(12) 0.0119(3) Uani 1 1 d U . .
C204 C 0.1503(3) 0.0151(2) 0.21448(15) 0.0243(6) Uani 1 1 d U . .
F205 F 0.27388(15) 0.02204(13) 0.19843(9) 0.0339(4) Uani 1 1 d . . .
F206 F 0.14618(17) -0.09528(13) 0.23289(9) 0.0379(4) Uani 1 1 d . . .
F207 F 0.08737(16) 0.05295(14) 0.14923(9) 0.0371(4) Uani 1 1 d . . .

loop_
_atom_site_aniso_label
_atom_site_aniso_U_11
_atom_site_aniso_U_22
_atom_site_aniso_U_33
_atom_site_aniso_U_23
_atom_site_aniso_U_13
_atom_site_aniso_U_12
N29 0.0161(11) 0.0244(11) 0.0218(12) -0.0084(9) 0.0036(9) -0.0008(9)
N30 0.0133(11) 0.0247(11) 0.0197(11) -0.0059(9) -0.0019(9) -0.0002(9)
N31 0.0163(11) 0.0218(11) 0.0173(11) -0.0043(9) 0.0028(9) -0.0037(9)
N32 0.0174(11) 0.0190(11) 0.0179(11) -0.0080(9) 0.0026(9) -0.0003(9)
N33 0.0164(11) 0.0218(11) 0.0197(11) -0.0038(9) -0.0026(9) -0.0002(9)
C1 0.0227(14) 0.0208(13) 0.0211(14) -0.0068(10) 0.0054(11) -0.0050(11)
C2 0.0264(15) 0.0230(13) 0.0244(14) -0.0068(11) 0.0051(11) -0.0061(11)
C2A 0.0258(15) 0.0315(15) 0.0249(15) -0.0117(12) 0.0030(11) -0.0025(12)
C2B 0.0470(19) 0.0391(17) 0.0236(16) -0.0079(13) 0.0032(13) -0.0053(15)
C3 0.0196(14) 0.0267(14) 0.0250(14) -0.0066(11) 0.0039(11) -0.0030(11)
C3A 0.0219(14) 0.0436(17) 0.0261(15) -0.0117(13) 0.0054(12) -0.0029(13)
C3B 0.0247(16) 0.0367(17) 0.073(2) -0.0250(16) 0.0011(15) 0.0014(14)
C4 0.0200(14) 0.0208(13) 0.0242(14) -0.0053(11) 0.0024(11) -0.0009(11)
C5 0.0175(13) 0.0261(14) 0.0264(15) -0.0064(11) 0.0008(11) -0.0016(11)
C6 0.0177(13) 0.0222(13) 0.0250(14) -0.0059(11) 0.0004(11) -0.0013(11)
C7 0.0184(13) 0.0238(13) 0.0242(14) -0.0074(11) 0.0012(11) -0.0036(11)
C8 0.0168(13) 0.0203(12) 0.0243(14) -0.0071(10) -0.0008(10) -0.0036(10)
C9 0.0186(13) 0.0175(12) 0.0228(13) -0.0076(10) -0.0013(11) -0.0007(10)
C9A 0.0196(13) 0.0233(13) 0.0263(14) -0.0092(11) -0.0044(11) 0.0003(11)
C10 0.0205(13) 0.0213(13) 0.0219(14) -0.0052(10) -0.0022(11) -0.0022(11)
C10A 0.0194(14) 0.0341(15) 0.0224(14) -0.0059(11) -0.0020(11) 0.0023(12)
C10B 0.0249(15) 0.0440(17) 0.0263(15) -0.0143(13) -0.0024(12) -0.0029(13)
C11 0.0210(13) 0.0179(12) 0.0196(13) -0.0047(10) -0.0005(10) -0.0022(10)
C12 0.0199(13) 0.0212(12) 0.0193(13) -0.0051(10) -0.0003(10) -0.0025(11)
C13 0.0199(13) 0.0167(12) 0.0188(13) -0.0053(10) -0.0015(10) -0.0030(10)
C14 0.0206(13) 0.0182(12) 0.0200(13) -0.0068(10) 0.0014(10) -0.0040(10)
C14A 0.0202(13) 0.0261(13) 0.0197(13) -0.0016(10) 0.0009(11) -0.0036(11)
C14B 0.069(2) 0.0364(17) 0.0259(16) -0.0081(13) -0.0073(15) -0.0110(16)
C15 0.0206(13) 0.0163(12) 0.0202(13) -0.0057(10) 0.0018(10) -0.0049(10)
C15A 0.0185(13) 0.0222(13) 0.0240(14) -0.0067(10) 0.0022(11) -0.0035(11)
C16 0.0151(12) 0.0160(12) 0.0232(13) -0.0081(10) 0.0018(10) -0.0033(10)
C17 0.0152(12) 0.0173(12) 0.0201(13) -0.0048(10) 0.0027(10) -0.0048(10)
C18 0.0163(13) 0.0166(12) 0.0252(14) -0.0050(10) 0.0011(10) -0.0033(10)
C18A 0.0255(14) 0.0205(13) 0.0231(14) -0.0064(10) 0.0004(11) -0.0004(11)
C19 0.0167(13) 0.0181(12) 0.0246(14) -0.0055(10) 0.0003(11) -0.0030(10)
C19A 0.0203(14) 0.0244(13) 0.0267(15) -0.0070(11) -0.0006(11) 0.0028(11)
C19B 0.0170(15) 0.0431(18) 0.064(2) -0.0098(16) 0.0000(14) 0.0001(14)
C20 0.0154(12) 0.0186(12) 0.0223(14) -0.0060(10) 0.0002(10) -0.0026(10)
C21 0.0155(13) 0.0225(13) 0.0242(14) -0.0072(10) -0.0014(10) -0.0018(10)
C22 0.0170(13) 0.0200(12) 0.0241(14) -0.0047(10) -0.0007(11) -0.0031(10)
C23 0.0187(13) 0.0221(13) 0.0231(14) -0.0043(10) -0.0037(11) -0.0045(11)
C23A 0.0216(14) 0.0239(13) 0.0240(14) -0.0036(11) -0.0032(11) -0.0007(11)
C23B 0.0209(14) 0.0312(15) 0.0346(16) -0.0010(12) -0.0028(12) -0.0031(12)
C24 0.0180(13) 0.0252(13) 0.0228(14) -0.0041(11) -0.0033(11) -0.0059(11)
C24A 0.0261(15) 0.0335(15) 0.0231(15) -0.0056(12) -0.0032(12) -0.0036(12)
C25 0.0268(14) 0.0206(12) 0.0186(13) -0.0049(10) -0.0014(11) -0.0077(11)
C26 0.0247(14) 0.0223(13) 0.0209(14) -0.0058(10) 0.0037(11) -0.0063(11)
C27 0.0223(14) 0.0223(13) 0.0196(13) -0.0052(10) 0.0025(11) -0.0062(11)
C28 0.0246(14) 0.0200(12) 0.0205(13) -0.0066(10) 0.0019(11) -0.0056(11)
O101 0.0180(9) 0.0292(10) 0.0246(10) -0.0010(8) 0.0013(8) -0.0008(8)
O102 0.0280(10) 0.0269(10) 0.0238(10) -0.0069(8) 0.0051(8) -0.0029(8)
C103 0.0080(8) 0.0133(8) 0.0121(8) 0.0005(6) 0.0016(6) 0.0003(6)
C104 0.0249(14) 0.0256(14) 0.0185(13) -0.0036(11) 0.0034(11) -0.0049(11)
F105 0.0248(8) 0.0333(9) 0.0309(9) -0.0061(7) -0.0060(7) 0.0046(7)
F106 0.0449(10) 0.0324(9) 0.0252(9) -0.0142(7) 0.0012(7) 0.0033(8)
F107 0.0436(10) 0.0246(8) 0.0465(11) -0.0023(7) 0.0038(8) -0.0111(8)
O201 0.0245(10) 0.0234(9) 0.0248(10) -0.0048(8) -0.0001(8) 0.0007(8)
O202 0.0373(12) 0.0325(11) 0.0355(12) -0.0093(9) 0.0080(9) -0.0069(9)
C203 0.0080(8) 0.0133(8) 0.0121(8) 0.0005(6) 0.0016(6) 0.0003(6)
C204 0.0245(15) 0.0212(13) 0.0259(14) -0.0021(11) -0.0008(11) -0.0032(11)
F205 0.0278(9) 0.0359(9) 0.0371(10) -0.0114(7) 0.0107(7) -0.0030(7)
F206 0.0480(11) 0.0227(8) 0.0426(10) -0.0092(7) 0.0102(8) -0.0057(8)
F207 0.0465(11) 0.0378(9) 0.0278(9) -0.0092(7) -0.0076(8) -0.0050(8)

loop_
_atom_type_symbol
_atom_type_description
_atom_type_scat_dispersion_real
_atom_type_scat_dispersion_imag
_atom_type_scat_source
C C 0.0033 0.0016 'International Tables Vol C Tables 4.2.6.8 and 6.1.1.4'
H H 0 0 'International Tables Vol C Tables 4.2.6.8 and 6.1.1.4'
N N 0.0061 0.0033 'International Tables Vol C Tables 4.2.6.8 and 6.1.1.4'
O O 0.0106 0.006 'International Tables Vol C Tables 4.2.6.8 and 6.1.1.4'
F F 0.0171 0.0103 'International Tables Vol C Tables 4.2.6.8 and 6.1.1.4'

loop_
_geom_angle_atom_site_label_1
_geom_angle_atom_site_label_2
_geom_angle_atom_site_label_3
_geom_angle
C4 N29 C1 110.5(2)
C4 N29 H29 123.4(18)
C1 N29 H29 124.3(18)
C8 N30 C11 109.9(2)
C8 N30 H30 126.0(18)
C11 N30 H30 123.8(18)
C16 N31 C13 109.5(2)
C16 N31 H31 124.7(17)
C13 N31 H31 123.9(18)
C17 N32 C20 109.8(2)
C17 N32 H32 127(2)
C20 N32 H32 123(2)
C25 N33 C22 110.0(2)
C25 N33 H33 125.0(16)
C22 N33 H33 124.3(16)
N29 C1 C28 125.0(2)
N29 C1 C2 106.7(2)
C28 C1 C2 128.3(2)
C3 C2 C1 108.0(2)
C3 C2 C2A 127.4(2)
C1 C2 C2A 124.6(2)
C2 C2A C2B 112.2(2)
C2 C2A H2A1 109.2
C2B C2A H2A1 109.2
C2 C2A H2A2 109.2
C2B C2A H2A2 109.2
H2A1 C2A H2A2 107.9
C2A C2B H2B1 109.5
C2A C2B H2B2 109.5
H2B1 C2B H2B2 109.5
C2A C2B H2B3 109.5
H2B1 C2B H2B3 109.5
H2B2 C2B H2B3 109.5
C2 C3 C4 107.9(2)
C2 C3 C3A 127.7(2)
C4 C3 C3A 124.4(2)
C3 C3A C3B 112.6(2)
C3 C3A H3A1 109.1
C3B C3A H3A1 109.1
C3 C3A H3A2 109.1
C3B C3A H3A2 109.1
H3A1 C3A H3A2 107.8
C3A C3B H3B1 109.5
C3A C3B H3B2 109.5
H3B1 C3B H3B2 109.5
C3A C3B H3B3 109.5
H3B1 C3B H3B3 109.5
H3B2 C3B H3B3 109.5
N29 C4 C5 124.8(2)
N29 C4 C3 106.9(2)
C5 C4 C3 128.2(2)
C4 C5 C6 125.2(2)
C4 C5 H5 117.4
C6 C5 H5 117.4
C7 C6 C5 123.3(2)
C7 C6 H6 118.3
C5 C6 H6 118.3
C6 C7 C8 125.1(2)
C6 C7 H7 117.5
C8 C7 H7 117.5
N30 C8 C7 125.6(2)
N30 C8 C9 108.1(2)
C7 C8 C9 126.1(2)
C10 C9 C8 107.2(2)
C10 C9 C9A 129.4(2)
C8 C9 C9A 123.4(2)
C9 C9A H9A1 109.5
C9 C9A H9A2 109.5
H9A1 C9A H9A2 109.5
C9 C9A H9A3 109.5
H9A1 C9A H9A3 109.5
H9A2 C9A H9A3 109.5
C9 C10 C11 107.9(2)
C9 C10 C10A 128.3(2)
C11 C10 C10A 123.9(2)
C10 C10A C10B 114.1(2)
C10 C10A H10A 108.7
C10B C10A H10A 108.7
C10 C10A H10B 108.7
C10B C10A H10B 108.7
H10A C10A H10B 107.6
C10A C10B H10C 109.5
C10A C10B H10D 109.5
H10C C10B H10D 109.5
C10A C10B H10E 109.5
H10C C10B H10E 109.5
H10D C10B H10E 109.5
N30 C11 C12 129.9(2)
N30 C11 C10 106.9(2)
C12 C11 C10 123.1(2)
C11 C12 C13 137.7(2)
C11 C12 H12 111.2
C13 C12 H12 111.2
N31 C13 C12 130.7(2)
N31 C13 C14 107.1(2)
C12 C13 C14 122.3(2)
C15 C14 C13 107.9(2)
C15 C14 C14A 124.7(2)
C13 C14 C14A 127.4(2)
C14 C14A C14B 112.3(2)
C14 C14A H14A 109.1
C14B C14A H14A 109.1
C14 C14A H14B 109.1
C14B C14A H14B 109.1
H14A C14A H14B 107.9
C14A C14B H14C 109.5
C14A C14B H14D 109.5
H14C C14B H14D 109.5
C14A C14B H14E 109.5
H14C C14B H14E 109.5
H14D C14B H14E 109.5
C14 C15 C16 107.2(2)
C14 C15 C15A 123.9(2)
C16 C15 C15A 128.2(2)
C15 C15A H15A 109.5
C15 C15A H15B 109.5
H15A C15A H15B 109.5
C15 C15A H15C 109.5
H15A C15A H15C 109.5
H15B C15A H15C 109.5
N31 C16 C15 108.2(2)
N31 C16 C17 125.8(2)
C15 C16 C17 126.0(2)
N32 C17 C18 107.8(2)
N32 C17 C16 125.9(2)
C18 C17 C16 126.3(2)
C19 C18 C17 107.2(2)
C19 C18 C18A 124.7(2)
C17 C18 C18A 127.3(2)
C18 C18A H18A 109.5
C18 C18A H18B 109.5
H18A C18A H18B 109.5
C18 C18A H18C 109.5
H18A C18A H18C 109.5
H18B C18A H18C 109.5
C18 C19 C20 108.4(2)
C18 C19 C19A 125.2(2)
C20 C19 C19A 126.4(2)
C19 C19A C19B 111.6(2)
C19 C19A H19A 109.3
C19B C19A H19A 109.3
C19 C19A H19B 109.3
C19B C19A H19B 109.3
H19A C19A H19B 108
C19A C19B H19C 109.5
C19A C19B H19D 109.5
H19C C19B H19D 109.5
C19A C19B H19E 109.5
H19C C19B H19E 109.5
H19D C19B H19E 109.5
N32 C20 C21 131.1(2)
N32 C20 C19 106.6(2)
C21 C20 C19 122.2(2)
C22 C21 C20 138.3(2)
C22 C21 H21 110.8
C20 C21 H21 110.8
N33 C22 C21 129.3(2)
N33 C22 C23 106.7(2)
C21 C22 C23 124.0(2)
C24 C23 C22 108.2(2)
C24 C23 C23A 126.8(2)
C22 C23 C23A 124.9(2)
C23 C23A C23B 113.2(2)
C23 C23A H23A 108.9
C23B C23A H23A 108.9
C23 C23A H23B 108.9
C23B C23A H23B 108.9
H23A C23A H23B 107.8
C23A C23B H23C 109.5
C23A C23B H23D 109.5
H23C C23B H23D 109.5
C23A C23B H23E 109.5
H23C C23B H23E 109.5
H23D C23B H23E 109.5
C23 C24 C25 107.4(2)
C23 C24 C24A 128.7(2)
C25 C24 C24A 123.9(2)
C24 C24A H24A 109.5
C24 C24A H24B 109.5
H24A C24A H24B 109.5
C24 C24A H24C 109.5
H24A C24A H24C 109.5
H24B C24A H24C 109.5
N33 C25 C26 125.7(2)
N33 C25 C24 107.7(2)
C26 C25 C24 126.4(2)
C27 C26 C25 125.3(2)
C27 C26 H26 117.3
C25 C26 H26 117.3
C26 C27 C28 123.0(2)
C26 C27 H27 118.5
C28 C27 H27 118.5
C1 C28 C27 125.6(2)
C1 C28 H28 117.2
C27 C28 H28 117.2
O102 C103 O101 130.0(2)
O102 C103 C104 114.6(2)
O101 C103 C104 115.5(2)
F105 C104 F106 106.4(2)
F105 C104 F107 106.5(2)
F106 C104 F107 106.8(2)
F105 C104 C103 111.8(2)
F106 C104 C103 113.5(2)
F107 C104 C103 111.3(2)
O202 C203 O201 126.6(2)
O202 C203 C204 120.6(2)
O201 C203 C204 112.7(2)
F205 C204 F206 106.8(2)
F205 C204 F207 106.3(2)
F206 C204 F207 106.3(2)
F205 C204 C203 114.1(2)
F206 C204 C203 112.9(2)
F207 C204 C203 110.0(2)

loop_
_geom_bond_atom_site_label_1
_geom_bond_atom_site_label_2
_geom_bond_distance
N29 C4 1.372(3)
N29 C1 1.375(3)
N29 H29 0.88(3)
N30 C8 1.367(3)
N30 C11 1.373(3)
N30 H30 0.89(3)
N31 C16 1.366(3)
N31 C13 1.383(3)
N31 H31 0.90(3)
N32 C17 1.372(3)
N32 C20 1.381(3)
N32 H32 0.82(3)
N33 C25 1.372(3)
N33 C22 1.379(3)
N33 H33 0.94(3)
C1 C28 1.382(4)
C1 C2 1.445(3)
C2 C3 1.367(4)
C2 C2A 1.500(4)
C2A C2B 1.530(4)
C2A H2A1 0.99
C2A H2A2 0.99
C2B H2B1 0.98
C2B H2B2 0.98
C2B H2B3 0.98
C3 C4 1.441(4)
C3 C3A 1.499(4)
C3A C3B 1.524(4)
C3A H3A1 0.99
C3A H3A2 0.99
C3B H3B1 0.98
C3B H3B2 0.98
C3B H3B3 0.98
C4 C5 1.384(4)
C5 C6 1.394(4)
C5 H5 0.95
C6 C7 1.380(4)
C6 H6 0.95
C7 C8 1.405(3)
C7 H7 0.95
C8 C9 1.435(3)
C9 C10 1.376(3)
C9 C9A 1.495(3)
C9A H9A1 0.98
C9A H9A2 0.98
C9A H9A3 0.98
C10 C11 1.448(3)
C10 C10A 1.498(4)
C10A C10B 1.535(4)
C10A H10A 0.99
C10A H10B 0.99
C10B H10C 0.98
C10B H10D 0.98
C10B H10E 0.98
C11 C12 1.388(3)
C12 C13 1.397(3)
C12 H12 0.95
C13 C14 1.430(3)
C14 C15 1.384(3)
C14 C14A 1.497(3)
C14A C14B 1.522(4)
C14A H14A 0.99
C14A H14B 0.99
C14B H14C 0.98
C14B H14D 0.98
C14B H14E 0.98
C15 C16 1.427(3)
C15 C15A 1.500(3)
C15A H15A 0.98
C15A H15B 0.98
C15A H15C 0.98
C16 C17 1.429(3)
C17 C18 1.426(3)
C18 C19 1.377(3)
C18 C18A 1.498(3)
C18A H18A 0.98
C18A H18B 0.98
C18A H18C 0.98
C19 C20 1.432(3)
C19 C19A 1.504(3)
C19A C19B 1.529(4)
C19A H19A 0.99
C19A H19B 0.99
C19B H19C 0.98
C19B H19D 0.98
C19B H19E 0.98
C20 C21 1.396(3)
C21 C22 1.389(3)
C21 H21 0.95
C22 C23 1.439(3)
C23 C24 1.375(4)
C23 C23A 1.502(3)
C23A C23B 1.527(4)
C23A H23A 0.99
C23A H23B 0.99
C23B H23C 0.98
C23B H23D 0.98
C23B H23E 0.98
C24 C25 1.433(4)
C24 C24A 1.494(4)
C24A H24A 0.98
C24A H24B 0.98
C24A H24C 0.98
C25 C26 1.400(4)
C26 C27 1.381(4)
C26 H26 0.95
C27 C28 1.396(3)
C27 H27 0.95
C28 H28 0.95
O101 C103 1.256(3)
O102 C103 1.227(3)
C103 C104 1.545(3)
C104 F105 1.337(3)
C104 F106 1.339(3)
C104 F107 1.343(3)
O201 C203 1.297(3)
O202 C203 1.218(3)
C203 C204 1.507(3)
C204 F205 1.341(3)
C204 F206 1.342(3)
C204 F207 1.347(3)

loop_
_geom_hbond_atom_site_label_D
_geom_hbond_atom_site_label_H
_geom_hbond_atom_site_label_A
_geom_hbond_distance_DH
_geom_hbond_distance_HA
_geom_hbond_distance_DA
_geom_hbond_angle_DHA
N30 H30 O101 0.89(3) 1.87(3) 2.747(3) 169(3)
N31 H31 O101 0.90(3) 1.87(3) 2.758(3) 171(3)
N29 H29 O102 0.88(3) 1.98(3) 2.805(3) 156(2)
N32 H32 O201 0.82(3) 1.93(3) 2.742(3) 171(3)
N33 H33 O201 0.94(3) 1.83(3) 2.741(3) 164(2)

loop_
_geom_torsion_atom_site_label_1
_geom_torsion_atom_site_label_2
_geom_torsion_atom_site_label_3
_geom_torsion_atom_site_label_4
_geom_torsion
C4 N29 C1 C28 -175.9(2)
C4 N29 C1 C2 2.2(3)
N29 C1 C2 C3 -2.0(3)
C28 C1 C2 C3 176.1(3)
N29 C1 C2 C2A -180.0(2)
C28 C1 C2 C2A -1.9(4)
C3 C2 C2A C2B -90.3(3)
C1 C2 C2A C2B 87.3(3)
C1 C2 C3 C4 1.0(3)
C2A C2 C3 C4 178.9(2)
C1 C2 C3 C3A 179.0(3)
C2A C2 C3 C3A -3.1(5)
C2 C3 C3A C3B -99.4(3)
C4 C3 C3A C3B 78.3(3)
C1 N29 C4 C5 -179.9(2)
C1 N29 C4 C3 -1.7(3)
C2 C3 C4 N29 0.4(3)
C3A C3 C4 N29 -177.7(2)
C2 C3 C4 C5 178.5(3)
C3A C3 C4 C5 0.4(4)
N29 C4 C5 C6 4.9(4)
C3 C4 C5 C6 -172.9(3)
C4 C5 C6 C7 173.8(3)
C5 C6 C7 C8 -172.1(2)
C11 N30 C8 C7 175.2(2)
C11 N30 C8 C9 -0.6(3)
C6 C7 C8 N30 -7.2(4)
C6 C7 C8 C9 167.8(2)
N30 C8 C9 C10 1.0(3)
C7 C8 C9 C10 -174.7(2)
N30 C8 C9 C9A 178.3(2)
C7 C8 C9 C9A 2.5(4)
C8 C9 C10 C11 -1.0(3)
C9A C9 C10 C11 -178.1(2)
C8 C9 C10 C10A 178.7(2)
C9A C9 C10 C10A 1.7(4)
C9 C10 C10A C10B 110.9(3)
C11 C10 C10A C10B -69.3(3)
C8 N30 C11 C12 -177.9(3)
C8 N30 C11 C10 -0.1(3)
C9 C10 C11 N30 0.7(3)
C10A C10 C11 N30 -179.1(2)
C9 C10 C11 C12 178.8(2)
C10A C10 C11 C12 -1.0(4)
N30 C11 C12 C13 -3.8(5)
C10 C11 C12 C13 178.7(3)
C16 N31 C13 C12 -176.6(2)
C16 N31 C13 C14 3.3(3)
C11 C12 C13 N31 -2.4(5)
C11 C12 C13 C14 177.7(3)
N31 C13 C14 C15 -1.3(3)
C12 C13 C14 C15 178.6(2)
N31 C13 C14 C14A 178.9(2)
C12 C13 C14 C14A -1.2(4)
C15 C14 C14A C14B -77.6(3)
C13 C14 C14A C14B 102.2(3)
C13 C14 C15 C16 -1.1(3)
C14A C14 C15 C16 178.7(2)
C13 C14 C15 C15A 169.8(2)
C14A C14 C15 C15A -10.3(4)
C13 N31 C16 C15 -4.0(3)
C13 N31 C16 C17 175.9(2)
C14 C15 C16 N31 3.1(3)
C15A C15 C16 N31 -167.3(2)
C14 C15 C16 C17 -176.8(2)
C15A C15 C16 C17 12.8(4)
C20 N32 C17 C18 -3.3(3)
C20 N32 C17 C16 176.3(2)
N31 C16 C17 N32 32.1(4)
C15 C16 C17 N32 -148.0(2)
N31 C16 C17 C18 -148.3(2)
C15 C16 C17 C18 31.5(4)
N32 C17 C18 C19 4.0(3)
C16 C17 C18 C19 -175.6(2)
N32 C17 C18 C18A -166.0(2)
C16 C17 C18 C18A 14.4(4)
C17 C18 C19 C20 -3.2(3)
C18A C18 C19 C20 167.1(2)
C17 C18 C19 C19A 176.4(2)
C18A C18 C19 C19A -13.3(4)
C18 C19 C19A C19B -91.1(3)
C20 C19 C19A C19B 88.4(3)
C17 N32 C20 C21 177.6(3)
C17 N32 C20 C19 1.3(3)
C18 C19 C20 N32 1.2(3)
C19A C19 C20 N32 -178.3(2)
C18 C19 C20 C21 -175.5(2)
C19A C19 C20 C21 5.0(4)
N32 C20 C21 C22 -9.5(5)
C19 C20 C21 C22 166.3(3)
C25 N33 C22 C21 -177.1(3)
C25 N33 C22 C23 -0.7(3)
C20 C21 C22 N33 3.8(5)
C20 C21 C22 C23 -172.0(3)
N33 C22 C23 C24 1.5(3)
C21 C22 C23 C24 178.0(2)
N33 C22 C23 C23A -177.4(2)
C21 C22 C23 C23A -0.9(4)
C24 C23 C23A C23B 99.9(3)
C22 C23 C23A C23B -81.4(3)
C22 C23 C24 C25 -1.6(3)
C23A C23 C24 C25 177.3(2)
C22 C23 C24 C24A -179.6(2)
C23A C23 C24 C24A -0.7(4)
C22 N33 C25 C26 174.9(2)
C22 N33 C25 C24 -0.2(3)
C23 C24 C25 N33 1.1(3)
C24A C24 C25 N33 179.2(2)
C23 C24 C25 C26 -173.9(2)
C24A C24 C25 C26 4.2(4)
N33 C25 C26 C27 -6.4(4)
C24 C25 C26 C27 167.8(2)
C25 C26 C27 C28 -176.3(2)
N29 C1 C28 C27 -1.9(4)
C2 C1 C28 C27 -179.6(2)
C26 C27 C28 C1 172.9(2)
O102 C103 C104 F105 61.2(3)
O101 C103 C104 F105 -120.0(2)
O102 C103 C104 F106 -178.4(2)
O101 C103 C104 F106 0.4(3)
O102 C103 C104 F107 -57.8(3)
O101 C103 C104 F107 121.0(2)
O202 C203 C204 F205 -128.2(2)
O201 C203 C204 F205 48.4(3)
O202 C203 C204 F206 -6.1(3)
O201 C203 C204 F206 170.5(2)
O202 C203 C204 F207 112.4(3)
O201 C203 C204 F207 -71.0(3)
